data_4069525
loop_
_publ_author_name
'Han, Yanan'
'Zhang, Jie'
'Han, Fuyan'
'Zhang, Zhengxing'
'Weng, Linhong'
'Zhou, Xigeng'

_publ_section_title
;
 Investigations on Organolanthanide Derivatives with the Hydrazonido
 (&#x2212;NHN&#x2550;CPh2) Ligand: Synthesis, Crystal Structure, and
 Reactivity
;
_journal_issue 13
_journal_name_full Organometallics
_journal_page_first 3916
_journal_paper_doi 10.1021/om900246b
_journal_volume 28
_journal_year 2009
_chemical_formula_sum 'C36 H44 Er N6 O P S'
_chemical_formula_weight 807.06
_chemical_name_systematic
; 
 ? 
;
_space_group_IT_number 2
_symmetry_cell_setting triclinic
_symmetry_space_group_name_Hall '-P 1'
_symmetry_space_group_name_H-M 'P -1'
_atom_sites_solution_hydrogens geom
_atom_sites_solution_primary direct
_atom_sites_solution_secondary difmap
_audit_creation_method SHELXL-97
_cell_angle_alpha 102.472(4)
_cell_angle_beta 107.949(4)
_cell_angle_gamma 110.174(4)
_cell_formula_units_Z 2
_cell_length_a 11.075(3)
_cell_length_b 13.340(4)
_cell_length_c 14.742(4)
_cell_measurement_reflns_used 1127
_cell_measurement_temperature 296(2)
_cell_measurement_theta_max 17.94
_cell_measurement_theta_min 2.73
_cell_volume 1813.8(9)
_computing_cell_refinement 'Bruker SMART'
_computing_data_collection 'Bruker SMART'
_computing_data_reduction 'Bruker SAINT'
_computing_molecular_graphics 'Bruker SHELXTL'
_computing_publication_material 'Bruker SHELXTL'
_computing_structure_refinement 'SHELXL-97 (Sheldrick, 1997)'
_computing_structure_solution 'SHELXS-97 (Sheldrick, 1990)'
_diffrn_ambient_temperature 296(2)
_diffrn_measured_fraction_theta_full 0.976
_diffrn_measured_fraction_theta_max 0.976
_diffrn_measurement_device_type 'CCD area detector'
_diffrn_measurement_method 'phi and omega scans'
_diffrn_radiation_monochromator graphite
_diffrn_radiation_source 'fine-focus sealed tube'
_diffrn_radiation_type MoK\a
_diffrn_radiation_wavelength 0.71073
_diffrn_reflns_av_R_equivalents 0.0558
_diffrn_reflns_av_sigmaI/netI 0.1422
_diffrn_reflns_limit_h_max 13
_diffrn_reflns_limit_h_min -12
_diffrn_reflns_limit_k_max 15
_diffrn_reflns_limit_k_min -7
_diffrn_reflns_limit_l_max 17
_diffrn_reflns_limit_l_min -17
_diffrn_reflns_number 8973
_diffrn_reflns_theta_full 25.01
_diffrn_reflns_theta_max 25.01
_diffrn_reflns_theta_min 1.56
_exptl_absorpt_coefficient_mu 2.451
_exptl_absorpt_correction_T_max 0.8375
_exptl_absorpt_correction_T_min 0.2583
_exptl_absorpt_correction_type multi-scan
_exptl_absorpt_process_details sadabs
_exptl_crystal_colour orange-yellow
_exptl_crystal_density_diffrn 1.478
_exptl_crystal_density_method 'not measured'
_exptl_crystal_description needle
_exptl_crystal_F_000 818
_exptl_crystal_size_max 0.76
_exptl_crystal_size_mid 0.18
_exptl_crystal_size_min 0.08
_refine_diff_density_max 1.228
_refine_diff_density_min -1.582
_refine_diff_density_rms 0.161
_refine_ls_extinction_method none
_refine_ls_goodness_of_fit_ref 0.990
_refine_ls_hydrogen_treatment mixed
_refine_ls_matrix_type full
_refine_ls_number_parameters 418
_refine_ls_number_reflns 6221
_refine_ls_number_restraints 21
_refine_ls_restrained_S_all 0.989
_refine_ls_R_factor_all 0.1264
_refine_ls_R_factor_gt 0.0615
_refine_ls_shift/su_max 0.000
_refine_ls_shift/su_mean 0.000
_refine_ls_structure_factor_coef Fsqd
_refine_ls_weighting_details 'calc w=1/[\s^2^(Fo^2^)+(0.0568P)^2^+0.0000P] where P=(Fo^2^+2Fc^2^)/3'
_refine_ls_weighting_scheme calc
_refine_ls_wR_factor_gt 0.1160
_refine_ls_wR_factor_ref 0.1446
_reflns_number_gt 3796
_reflns_number_total 6221
_reflns_threshold_expression >2sigma(I)
_cod_data_source_file om900246b_si_001.cif
_cod_data_source_block 6
_cod_depositor_comments
;
The following automatic conversions were performed:

'_symmetry_cell_setting' value 'Triclinic' changed to 'triclinic'
according to /home/saulius/struct/CIF-dictionaries/cif_core.dic
dictionary named 'cif_core.dic' version 2.4.2 from 2011-04-26.

Automatic conversion script
Id: cif_fix_values 1715 2011-07-08 13:25:40Z adriana 
;
_cod_original_cell_volume 1813.9(8)
_cod_original_sg_symbol_H-M P-1
_cod_database_code 4069525

loop_
_symmetry_equiv_pos_as_xyz
'x, y, z'
'-x, -y, -z'

loop_
_atom_site_label
_atom_site_type_symbol
_atom_site_fract_x
_atom_site_fract_y
_atom_site_fract_z
_atom_site_U_iso_or_equiv
_atom_site_adp_type
_atom_site_occupancy
_atom_site_symmetry_multiplicity
_atom_site_calc_flag
_atom_site_refinement_flags
Er1 Er -0.00611(5) 0.79876(4) 0.70963(4) 0.04123(18) Uani 1 1 d .
S1 S 0.1905(3) 0.8094(2) 0.8836(2) 0.0503(7) Uani 1 1 d .
N1 N 0.1765(8) 0.7411(7) 1.0571(6) 0.044(2) Uani 1 1 d .
N2 N 0.0599(9) 0.7527(8) 1.0039(7) 0.052(2) Uani 1 1 d D
H2N H -0.019(6) 0.729(8) 1.009(8) 0.063 Uiso 1 1 d D
N3 N -0.0609(9) 0.7845(7) 0.8600(6) 0.047(2) Uani 1 1 d .
N4 N 0.4544(9) 0.9550(8) 0.7544(7) 0.061(3) Uani 1 1 d .
N5 N 0.3295(10) 0.7363(7) 0.6229(7) 0.058(3) Uani 1 1 d .
N6 N 0.3080(12) 0.9002(10) 0.5587(8) 0.079(3) Uani 1 1 d .
O1 O 0.1881(7) 0.8316(6) 0.6804(5) 0.058(2) Uani 1 1 d .
P1 P 0.3135(3) 0.8545(3) 0.6557(2) 0.0507(8) Uani 1 1 d .
C1 C 0.0514(10) 0.7797(8) 0.9190(7) 0.037(2) Uani 1 1 d .
C2 C -0.1775(12) 0.7651(10) 0.8883(8) 0.052(3) Uani 1 1 d .
C3 C -0.2035(14) 0.8566(11) 0.9258(10) 0.075(4) Uani 1 1 d .
H3A H -0.1444 0.9292 0.9317 0.090 Uiso 1 1 calc R
C4 C -0.3127(16) 0.8440(15) 0.9542(11) 0.086(4) Uani 1 1 d .
H4A H -0.3268 0.9075 0.9784 0.103 Uiso 1 1 calc R
C5 C -0.3999(17) 0.7404(17) 0.9476(11) 0.095(5) Uani 1 1 d .
H5A H -0.4731 0.7320 0.9681 0.114 Uiso 1 1 calc R
C6 C -0.3783(13) 0.6451(14) 0.9090(11) 0.087(4) Uani 1 1 d .
H6A H -0.4381 0.5728 0.9033 0.104 Uiso 1 1 calc R
C7 C -0.2699(12) 0.6586(11) 0.8801(9) 0.064(3) Uani 1 1 d .
H7A H -0.2574 0.5947 0.8541 0.077 Uiso 1 1 calc R
C8 C 0.1686(10) 0.6940(8) 1.1243(7) 0.041(2) Uani 1 1 d .
C9 C 0.2975(11) 0.6808(8) 1.1756(8) 0.044(3) Uani 1 1 d .
C10 C 0.3957(12) 0.6871(10) 1.1342(9) 0.067(3) Uani 1 1 d .
H10A H 0.3789 0.6977 1.0719 0.080 Uiso 1 1 calc R
C11 C 0.5188(13) 0.6778(12) 1.1837(10) 0.080(4) Uani 1 1 d .
H11A H 0.5827 0.6809 1.1545 0.096 Uiso 1 1 calc R
C12 C 0.5438(14) 0.6641(11) 1.2764(10) 0.079(4) Uani 1 1 d .
H12A H 0.6268 0.6599 1.3107 0.094 Uiso 1 1 calc R
C13 C 0.4497(12) 0.6566(10) 1.3190(9) 0.060(3) Uani 1 1 d .
H13A H 0.4677 0.6465 1.3815 0.072 Uiso 1 1 calc R
C14 C 0.3279(11) 0.6640(8) 1.2689(8) 0.049(3) Uani 1 1 d .
H14A H 0.2633 0.6575 1.2979 0.059 Uiso 1 1 calc R
C15 C 0.0463(10) 0.6525(8) 1.1507(7) 0.037(2) Uani 1 1 d .
C16 C -0.0276(11) 0.5385(9) 1.1306(8) 0.052(3) Uani 1 1 d .
H16A H 0.0002 0.4871 1.1002 0.063 Uiso 1 1 calc R
C17 C -0.1434(12) 0.4970(10) 1.1543(10) 0.066(4) Uani 1 1 d .
H17A H -0.1907 0.4194 1.1419 0.079 Uiso 1 1 calc R
C18 C -0.1856(13) 0.5726(12) 1.1960(11) 0.076(4) Uani 1 1 d .
H18A H -0.2631 0.5462 1.2118 0.092 Uiso 1 1 calc R
C19 C -0.1152(13) 0.6877(10) 1.2152(9) 0.064(3) Uani 1 1 d .
H19A H -0.1457 0.7387 1.2427 0.076 Uiso 1 1 calc R
C20 C 0.0017(11) 0.7265(9) 1.1930(8) 0.053(3) Uani 1 1 d .
H20A H 0.0507 0.8044 1.2072 0.063 Uiso 1 1 calc R
C21 C -0.119(3) 0.5740(12) 0.6491(16) 0.131(10) Uani 1 1 d .
H21A H -0.0839 0.5445 0.6973 0.157 Uiso 1 1 calc R
C22 C -0.0668(18) 0.5988(17) 0.579(2) 0.122(9) Uani 1 1 d U
H22A H 0.0096 0.5908 0.5703 0.147 Uiso 1 1 calc R
C23 C -0.151(2) 0.6370(15) 0.5252(12) 0.113(6) Uani 1 1 d U
H23A H -0.1429 0.6604 0.4714 0.135 Uiso 1 1 calc R
C24 C -0.2476(18) 0.6362(17) 0.5606(18) 0.120(7) Uani 1 1 d U
H24A H -0.3181 0.6584 0.5350 0.144 Uiso 1 1 calc R
C25 C -0.230(3) 0.6003(18) 0.6355(19) 0.136(10) Uani 1 1 d U
H25A H -0.2829 0.5935 0.6737 0.163 Uiso 1 1 calc R
C26 C -0.018(5) 0.954(3) 0.624(2) 0.119(8) Uani 1 1 d U
H26A H -0.0066 0.9460 0.5636 0.143 Uiso 1 1 calc R
C27 C 0.090(2) 1.0152(18) 0.724(4) 0.149(12) Uani 1 1 d U
H27A H 0.1872 1.0539 0.7432 0.178 Uiso 1 1 calc R
C28 C 0.018(4) 1.0040(18) 0.7853(15) 0.135(10) Uani 1 1 d .
H28A H 0.0582 1.0356 0.8563 0.163 Uiso 1 1 calc R
C29 C -0.117(3) 0.941(2) 0.726(3) 0.110(8) Uani 1 1 d .
H29A H -0.1866 0.9218 0.7499 0.132 Uiso 1 1 calc R
C30 C -0.143(2) 0.9084(16) 0.632(3) 0.132(9) Uani 1 1 d .
H30A H -0.2311 0.8617 0.5786 0.158 Uiso 1 1 calc R
C31 C 0.5935(14) 0.9809(12) 0.7545(12) 0.109(6) Uani 1 1 d .
H31A H 0.6649 1.0416 0.8173 0.164 Uiso 1 1 calc R
H31B H 0.5979 1.0042 0.6979 0.164 Uiso 1 1 calc R
H31C H 0.6095 0.9139 0.7485 0.164 Uiso 1 1 calc R
C32 C 0.4564(14) 1.0165(12) 0.8462(10) 0.111(6) Uani 1 1 d .
H32A H 0.5520 1.0706 0.8923 0.166 Uiso 1 1 calc R
H32B H 0.4188 0.9642 0.8771 0.166 Uiso 1 1 calc R
H32C H 0.3997 1.0565 0.8317 0.166 Uiso 1 1 calc R
C33 C 0.4049(14) 0.7130(11) 0.5612(12) 0.107(6) Uani 1 1 d .
H33A H 0.4000 0.6381 0.5529 0.160 Uiso 1 1 calc R
H33B H 0.5021 0.7692 0.5949 0.160 Uiso 1 1 calc R
H33C H 0.3619 0.7164 0.4953 0.160 Uiso 1 1 calc R
C34 C 0.3155(14) 0.6659(10) 0.6840(10) 0.077(4) Uani 1 1 d .
H34A H 0.3276 0.6000 0.6560 0.115 Uiso 1 1 calc R
H34B H 0.2232 0.6417 0.6840 0.115 Uiso 1 1 calc R
H34C H 0.3863 0.7091 0.7528 0.115 Uiso 1 1 calc R
C35 C 0.365(2) 1.0206(13) 0.5752(14) 0.142(8) Uani 1 1 d .
H35A H 0.3514 1.0307 0.5109 0.214 Uiso 1 1 calc R
H35B H 0.4638 1.0574 0.6195 0.214 Uiso 1 1 calc R
H35C H 0.3163 1.0540 0.6063 0.214 Uiso 1 1 calc R
C36 C 0.1905(17) 0.8275(15) 0.4589(10) 0.122(6) Uani 1 1 d .
H36A H 0.1997 0.8638 0.4102 0.182 Uiso 1 1 calc R
H36B H 0.1027 0.8161 0.4639 0.182 Uiso 1 1 calc R
H36C H 0.1918 0.7549 0.4370 0.182 Uiso 1 1 calc R

loop_
_atom_site_aniso_label
_atom_site_aniso_U_11
_atom_site_aniso_U_22
_atom_site_aniso_U_33
_atom_site_aniso_U_23
_atom_site_aniso_U_13
_atom_site_aniso_U_12
Er1 0.0390(3) 0.0498(3) 0.0418(3) 0.0212(2) 0.0153(2) 0.0257(2)
S1 0.0433(16) 0.0650(19) 0.0489(17) 0.0290(15) 0.0166(14) 0.0279(14)
N1 0.039(5) 0.052(5) 0.039(5) 0.020(4) 0.010(4) 0.022(4)
N2 0.046(6) 0.070(6) 0.055(6) 0.038(5) 0.021(5) 0.031(5)
N3 0.041(5) 0.053(5) 0.045(5) 0.018(4) 0.013(4) 0.022(4)
N4 0.042(6) 0.061(6) 0.064(7) 0.005(5) 0.021(5) 0.016(5)
N5 0.062(6) 0.055(6) 0.061(7) 0.015(5) 0.031(5) 0.027(5)
N6 0.087(8) 0.114(9) 0.053(7) 0.047(7) 0.036(6) 0.048(7)
O1 0.058(5) 0.064(5) 0.058(5) 0.026(4) 0.028(4) 0.030(4)
P1 0.0478(18) 0.066(2) 0.0471(18) 0.0250(16) 0.0213(15) 0.0314(16)
C1 0.034(6) 0.041(6) 0.034(6) 0.017(5) 0.009(5) 0.019(5)
C2 0.051(7) 0.061(8) 0.057(8) 0.036(6) 0.024(6) 0.026(6)
C3 0.082(10) 0.078(9) 0.097(11) 0.042(8) 0.052(9) 0.053(8)
C4 0.098(12) 0.128(13) 0.095(11) 0.067(10) 0.063(10) 0.080(11)
C5 0.096(12) 0.169(17) 0.068(10) 0.064(11) 0.050(9) 0.085(13)
C6 0.047(8) 0.105(12) 0.091(11) 0.034(9) 0.027(8) 0.016(8)
C7 0.056(8) 0.082(9) 0.063(8) 0.025(7) 0.032(7) 0.033(7)
C8 0.039(6) 0.049(6) 0.038(6) 0.019(5) 0.012(5) 0.024(5)
C9 0.050(7) 0.051(6) 0.051(7) 0.031(5) 0.027(6) 0.032(5)
C10 0.060(8) 0.118(11) 0.062(8) 0.051(8) 0.034(7) 0.064(8)
C11 0.068(9) 0.141(13) 0.081(10) 0.063(9) 0.051(8) 0.068(9)
C12 0.073(10) 0.115(11) 0.077(10) 0.053(9) 0.032(8) 0.062(9)
C13 0.052(8) 0.090(9) 0.056(8) 0.040(7) 0.024(6) 0.041(7)
C14 0.040(7) 0.063(7) 0.057(7) 0.035(6) 0.023(6) 0.027(6)
C15 0.031(6) 0.041(6) 0.047(6) 0.019(5) 0.013(5) 0.025(5)
C16 0.050(7) 0.045(7) 0.053(7) 0.015(6) 0.020(6) 0.015(6)
C17 0.055(8) 0.059(8) 0.081(9) 0.043(7) 0.024(7) 0.016(7)
C18 0.054(8) 0.078(10) 0.111(12) 0.035(9) 0.054(8) 0.026(7)
C19 0.068(9) 0.068(9) 0.078(9) 0.030(7) 0.044(8) 0.041(7)
C20 0.050(7) 0.045(7) 0.065(8) 0.026(6) 0.020(6) 0.024(6)
C21 0.14(2) 0.044(9) 0.080(14) 0.015(9) -0.050(13) -0.001(12)
C22 0.056(11) 0.110(15) 0.15(2) -0.037(13) 0.030(12) 0.038(9)
C23 0.115(17) 0.115(14) 0.061(11) 0.002(9) 0.031(11) 0.021(12)
C24 0.058(11) 0.125(16) 0.099(15) -0.024(12) -0.022(11) 0.044(11)
C25 0.116(19) 0.115(17) 0.088(15) -0.024(12) 0.059(15) -0.022(14)
C26 0.22(3) 0.149(19) 0.136(18) 0.128(16) 0.122(19) 0.15(2)
C27 0.094(16) 0.075(13) 0.34(4) 0.13(2) 0.10(2) 0.062(12)
C28 0.20(3) 0.075(14) 0.089(14) 0.009(11) -0.003(18) 0.085(17)
C29 0.15(2) 0.14(2) 0.17(2) 0.12(2) 0.12(2) 0.13(2)
C30 0.094(17) 0.112(15) 0.17(2) 0.089(18) -0.005(16) 0.060(13)
C31 0.064(10) 0.109(12) 0.126(14) 0.012(10) 0.038(10) 0.026(9)
C32 0.085(11) 0.112(12) 0.057(9) -0.013(9) 0.022(8) -0.007(9)
C33 0.086(11) 0.095(11) 0.134(14) 0.000(10) 0.067(11) 0.038(9)
C34 0.084(10) 0.072(9) 0.078(10) 0.028(8) 0.023(8) 0.049(8)
C35 0.18(2) 0.098(13) 0.162(18) 0.079(13) 0.090(16) 0.046(13)
C36 0.122(14) 0.192(18) 0.047(9) 0.048(11) 0.029(10) 0.068(13)

loop_
_atom_type_symbol
_atom_type_description
_atom_type_scat_dispersion_real
_atom_type_scat_dispersion_imag
_atom_type_scat_source
C C 0.0033 0.0016 'International Tables Vol C Tables 4.2.6.8 and 6.1.1.4'
H H 0.0000 0.0000 'International Tables Vol C Tables 4.2.6.8 and 6.1.1.4'
N N 0.0061 0.0033 'International Tables Vol C Tables 4.2.6.8 and 6.1.1.4'
S S 0.1246 0.1234 'International Tables Vol C Tables 4.2.6.8 and 6.1.1.4'
O O 0.0106 0.0060 'International Tables Vol C Tables 4.2.6.8 and 6.1.1.4'
P P 0.1023 0.0942 'International Tables Vol C Tables 4.2.6.8 and 6.1.1.4'
Er Er -0.2586 4.9576 'International Tables Vol C Tables 4.2.6.8 and 6.1.1.4'

loop_
_geom_angle_atom_site_label_1
_geom_angle_atom_site_label_2
_geom_angle_atom_site_label_3
_geom_angle
O1 Er1 N3 134.0(3)
O1 Er1 C29 124.5(5)
N3 Er1 C29 79.3(6)
O1 Er1 C28 103.1(11)
N3 Er1 C28 80.0(8)
C29 Er1 C28 29.2(6)
O1 Er1 C25 125.6(5)
N3 Er1 C25 76.1(5)
C29 Er1 C25 101.8(10)
C28 Er1 C25 129.2(12)
O1 Er1 C30 111.7(9)
N3 Er1 C30 104.1(10)
C29 Er1 C30 27.7(6)
C28 Er1 C30 48.3(6)
C25 Er1 C30 95.9(9)
O1 Er1 C21 99.4(9)
N3 Er1 C21 83.7(7)
C29 Er1 C21 131.7(10)
C28 Er1 C21 157.4(13)
C25 Er1 C21 30.0(6)
C30 Er1 C21 122.7(7)
O1 Er1 C27 76.1(6)
N3 Er1 C27 108.8(11)
C29 Er1 C27 49.0(6)
C28 Er1 C27 30.5(6)
C25 Er1 C27 146.0(10)
C30 Er1 C27 50.1(7)
C21 Er1 C27 166.4(12)
O1 Er1 C24 116.4(6)
N3 Er1 C24 99.6(7)
C29 Er1 C24 91.2(10)
C28 Er1 C24 120.1(9)
C25 Er1 C24 28.2(6)
C30 Er1 C24 75.1(7)
C21 Er1 C24 47.8(6)
C27 Er1 C24 122.4(10)
O1 Er1 C23 87.5(5)
N3 Er1 C23 123.9(4)
C29 Er1 C23 109.6(11)
C28 Er1 C23 133.5(8)
C25 Er1 C23 47.8(6)
C30 Er1 C23 85.5(9)
C21 Er1 C23 48.2(6)
C27 Er1 C23 118.3(12)
C24 Er1 C23 29.0(5)
O1 Er1 C22 76.2(4)
N3 Er1 C22 113.7(7)
C29 Er1 C22 138.2(11)
C28 Er1 C22 162.1(8)
C25 Er1 C22 49.6(6)
C30 Er1 C22 114.8(10)
C21 Er1 C22 30.2(6)
C27 Er1 C22 137.5(12)
C24 Er1 C22 48.6(5)
C23 Er1 C22 29.4(5)
O1 Er1 C26 82.5(7)
N3 Er1 C26 125.5(4)
C29 Er1 C26 47.2(5)
C28 Er1 C26 49.0(7)
C25 Er1 C26 118.8(13)
C30 Er1 C26 29.7(5)
C21 Er1 C26 136.7(9)
C27 Er1 C26 30.7(6)
C24 Er1 C26 92.4(11)
C23 Er1 C26 89.1(9)
C22 Er1 C26 113.8(9)
O1 Er1 S1 75.2(2)
N3 Er1 S1 58.9(2)
C29 Er1 S1 118.6(9)
C28 Er1 S1 96.0(5)
C25 Er1 S1 108.4(8)
C30 Er1 S1 144.2(7)
C21 Er1 S1 88.8(4)
C27 Er1 S1 102.3(9)
C24 Er1 S1 135.2(6)
C23 Er1 S1 130.4(6)
C22 Er1 S1 101.0(7)
C26 Er1 S1 132.4(9)
C1 S1 Er1 82.4(3)
C8 N1 N2 117.0(8)
C1 N2 N1 119.1(8)
C1 N2 H2N 113(8)
N1 N2 H2N 126(8)
C1 N3 C2 118.7(9)
C1 N3 Er1 101.1(6)
C2 N3 Er1 139.3(7)
C32 N4 C31 114.7(10)
C32 N4 P1 125.6(8)
C31 N4 P1 119.5(8)
C34 N5 C33 112.4(10)
C34 N5 P1 118.7(8)
C33 N5 P1 125.2(9)
C35 N6 C36 114.1(13)
C35 N6 P1 121.1(10)
C36 N6 P1 118.0(10)
P1 O1 Er1 176.9(5)
O1 P1 N4 109.3(5)
O1 P1 N5 109.4(5)
N4 P1 N5 111.7(5)
O1 P1 N6 115.9(5)
N4 P1 N6 105.4(6)
N5 P1 N6 105.0(5)
N3 C1 N2 122.7(9)
N3 C1 S1 116.5(7)
N2 C1 S1 120.8(8)
C3 C2 C7 116.3(11)
C3 C2 N3 119.6(10)
C7 C2 N3 124.2(10)
C4 C3 C2 122.5(13)
C4 C3 H3A 118.8
C2 C3 H3A 118.8
C5 C4 C3 120.5(14)
C5 C4 H4A 119.7
C3 C4 H4A 119.7
C4 C5 C6 118.9(14)
C4 C5 H5A 120.6
C6 C5 H5A 120.6
C7 C6 C5 120.0(14)
C7 C6 H6A 120.0
C5 C6 H6A 120.0
C6 C7 C2 121.8(13)
C6 C7 H7A 119.1
C2 C7 H7A 119.1
N1 C8 C15 126.5(9)
N1 C8 C9 113.4(9)
C15 C8 C9 120.1(9)
C10 C9 C14 116.6(10)
C10 C9 C8 121.5(9)
C14 C9 C8 121.9(9)
C9 C10 C11 121.5(11)
C9 C10 H10A 119.2
C11 C10 H10A 119.2
C12 C11 C10 118.9(11)
C12 C11 H11A 120.6
C10 C11 H11A 120.6
C13 C12 C11 121.3(12)
C13 C12 H12A 119.3
C11 C12 H12A 119.3
C12 C13 C14 119.3(11)
C12 C13 H13A 120.4
C14 C13 H13A 120.4
C13 C14 C9 122.3(10)
C13 C14 H14A 118.9
C9 C14 H14A 118.9
C16 C15 C20 118.2(9)
C16 C15 C8 120.7(9)
C20 C15 C8 121.0(9)
C15 C16 C17 122.0(11)
C15 C16 H16A 119.0
C17 C16 H16A 119.0
C18 C17 C16 118.5(11)
C18 C17 H17A 120.8
C16 C17 H17A 120.8
C17 C18 C19 120.9(11)
C17 C18 H18A 119.5
C19 C18 H18A 119.5
C18 C19 C20 119.1(11)
C18 C19 H19A 120.4
C20 C19 H19A 120.4
C15 C20 C19 121.3(10)
C15 C20 H20A 119.4
C19 C20 H20A 119.4
C25 C21 C22 107.8(19)
C25 C21 Er1 74.8(11)
C22 C21 Er1 75.7(10)
C25 C21 H21A 126.1
C22 C21 H21A 126.1
Er1 C21 H21A 115.6
C23 C22 C21 104.7(17)
C23 C22 Er1 75.2(10)
C21 C22 Er1 74.1(10)
C23 C22 H22A 127.6
C21 C22 H22A 127.6
Er1 C22 H22A 115.7
C24 C23 C22 109.5(19)
C24 C23 Er1 75.4(9)
C22 C23 Er1 75.4(10)
C24 C23 H23A 125.2
C22 C23 H23A 125.2
Er1 C23 H23A 115.8
C25 C24 C23 110(2)
C25 C24 Er1 75.0(11)
C23 C24 Er1 75.6(10)
C25 C24 H24A 125.0
C23 C24 H24A 125.0
Er1 C24 H24A 116.2
C24 C25 C21 108(2)
C24 C25 Er1 76.8(12)
C21 C25 Er1 75.2(10)
C24 C25 H25A 126.0
C21 C25 H25A 126.0
Er1 C25 H25A 114.2
C30 C26 C27 108(2)
C30 C26 Er1 73.6(9)
C27 C26 Er1 73.9(9)
C30 C26 H26A 126.1
C27 C26 H26A 126.1
Er1 C26 H26A 118.4
C28 C27 C26 103(2)
C28 C27 Er1 73.3(10)
C26 C27 Er1 75.4(10)
C28 C27 H27A 128.3
C26 C27 H27A 128.3
Er1 C27 H27A 115.8
C29 C28 C27 108(2)
C29 C28 Er1 74.9(10)
C27 C28 Er1 76.3(11)
C29 C28 H28A 126.2
C27 C28 H28A 126.2
Er1 C28 H28A 115.0
C30 C29 C28 113(2)
C30 C29 Er1 77.6(11)
C28 C29 Er1 75.9(11)
C30 C29 H29A 123.3
C28 C29 H29A 123.3
Er1 C29 H29A 114.7
C29 C30 C26 108(2)
C29 C30 Er1 74.7(11)
C26 C30 Er1 76.7(9)
C29 C30 H30A 126.1
C26 C30 H30A 126.1
Er1 C30 H30A 114.8
N4 C31 H31A 109.5
N4 C31 H31B 109.5
H31A C31 H31B 109.5
N4 C31 H31C 109.5
H31A C31 H31C 109.5
H31B C31 H31C 109.5
N4 C32 H32A 109.5
N4 C32 H32B 109.5
H32A C32 H32B 109.5
N4 C32 H32C 109.5
H32A C32 H32C 109.5
H32B C32 H32C 109.5
N5 C33 H33A 109.5
N5 C33 H33B 109.5
H33A C33 H33B 109.5
N5 C33 H33C 109.5
H33A C33 H33C 109.5
H33B C33 H33C 109.5
N5 C34 H34A 109.5
N5 C34 H34B 109.5
H34A C34 H34B 109.5
N5 C34 H34C 109.5
H34A C34 H34C 109.5
H34B C34 H34C 109.5
N6 C35 H35A 109.5
N6 C35 H35B 109.5
H35A C35 H35B 109.5
N6 C35 H35C 109.5
H35A C35 H35C 109.5
H35B C35 H35C 109.5
N6 C36 H36A 109.5
N6 C36 H36B 109.5
H36A C36 H36B 109.5
N6 C36 H36C 109.5
H36A C36 H36C 109.5
H36B C36 H36C 109.5

loop_
_geom_bond_atom_site_label_1
_geom_bond_atom_site_label_2
_geom_bond_distance
Er1 O1 2.237(7)
Er1 N3 2.500(8)
Er1 C29 2.595(15)
Er1 C28 2.608(16)
Er1 C25 2.625(17)
Er1 C30 2.628(15)
Er1 C21 2.631(15)
Er1 C27 2.645(15)
Er1 C24 2.646(15)
Er1 C23 2.648(15)
Er1 C22 2.651(15)
Er1 C26 2.665(14)
Er1 S1 2.744(3)
S1 C1 1.722(10)
N1 C8 1.291(11)
N1 N2 1.369(11)
N2 C1 1.360(12)
N2 H2N 0.86(2)
N3 C1 1.312(12)
N3 C2 1.434(12)
N4 C32 1.413(13)
N4 C31 1.458(14)
N4 P1 1.631(9)
N5 C34 1.437(14)
N5 C33 1.466(13)
N5 P1 1.634(9)
N6 C35 1.441(16)
N6 C36 1.459(16)
N6 P1 1.664(10)
O1 P1 1.491(7)
C2 C3 1.388(15)
C2 C7 1.388(14)
C3 C4 1.368(16)
C3 H3A 0.9300
C4 C5 1.347(19)
C4 H4A 0.9300
C5 C6 1.406(18)
C5 H5A 0.9300
C6 C7 1.362(15)
C6 H6A 0.9300
C7 H7A 0.9300
C8 C15 1.481(13)
C8 C9 1.486(13)
C9 C10 1.389(13)
C9 C14 1.398(13)
C10 C11 1.396(16)
C10 H10A 0.9300
C11 C12 1.373(16)
C11 H11A 0.9300
C12 C13 1.360(15)
C12 H12A 0.9300
C13 C14 1.373(14)
C13 H13A 0.9300
C14 H14A 0.9300
C15 C16 1.367(13)
C15 C20 1.367(13)
C16 C17 1.394(14)
C16 H16A 0.9300
C17 C18 1.359(15)
C17 H17A 0.9300
C18 C19 1.377(15)
C18 H18A 0.9300
C19 C20 1.386(14)
C19 H19A 0.9300
C20 H20A 0.9300
C21 C25 1.36(3)
C21 C22 1.38(3)
C21 H21A 0.9300
C22 C23 1.34(2)
C22 H22A 0.9300
C23 C24 1.32(2)
C23 H23A 0.9300
C24 C25 1.28(3)
C24 H24A 0.9300
C25 H25A 0.9300
C26 C30 1.36(2)
C26 C27 1.41(3)
C26 H26A 0.9300
C27 C28 1.38(3)
C27 H27A 0.9300
C28 C29 1.31(3)
C28 H28A 0.9300
C29 C30 1.25(2)
C29 H29A 0.9300
C30 H30A 0.9300
C31 H31A 0.9600
C31 H31B 0.9600
C31 H31C 0.9600
C32 H32A 0.9600
C32 H32B 0.9600
C32 H32C 0.9600
C33 H33A 0.9600
C33 H33B 0.9600
C33 H33C 0.9600
C34 H34A 0.9600
C34 H34B 0.9600
C34 H34C 0.9600
C35 H35A 0.9600
C35 H35B 0.9600
C35 H35C 0.9600
C36 H36A 0.9600
C36 H36B 0.9600
C36 H36C 0.9600
